data_7105536
loop_
_publ_author_name
'Moorthy, Jarugu Narasimha'
'Natarajan, Palani'
'Venugopalan, P.'

_publ_section_title
;
 Engineering of ternary co-crystals based on differential binding of
 guest molecules by a tetraarylpyrene inclusion host
;
_journal_issue 20
_journal_name_full 'Chemical Communications'
_journal_page_first 3574
_journal_paper_doi 10.1039/b922085b
_journal_volume 46
_journal_year 2010
_chemical_formula_moiety 'C52 H50 O4, 0.5(C16 H10), C8 H16'
_chemical_formula_sum 'C68 H71 O4'
_chemical_formula_weight 952.25
_chemical_name_common tetra(2,6-dimethyl-4-methoxyphenyl)pyrene
_chemical_name_systematic
;
tetra(2,6-dimethyl-4-methoxyphenyl)pyrene
;
_space_group_IT_number 14
_symmetry_cell_setting monoclinic
_symmetry_Int_Tables_number 14
_symmetry_space_group_name_Hall '-P 2yn'
_symmetry_space_group_name_H-M 'P 1 21/n 1'
_atom_sites_solution_hydrogens geom
_atom_sites_solution_primary direct
_atom_sites_solution_secondary difmap
_audit_creation_method SHELXL-97
_cell_angle_alpha 90.00
_cell_angle_beta 96.403(3)
_cell_angle_gamma 90.00
_cell_formula_units_Z 4
_cell_length_a 18.140(3)
_cell_length_b 15.209(2)
_cell_length_c 19.375(3)
_cell_measurement_reflns_used 3447
_cell_measurement_temperature 100(2)
_cell_measurement_theta_max 22.63
_cell_measurement_theta_min 2.26
_cell_volume 5312.0(14)
_computing_cell_refinement 'Bruker SAINT'
_computing_data_collection 'Bruker APEX'
_computing_data_reduction 'Bruker SAINT'
_computing_molecular_graphics 'SHELXL 5.1, XP (Sheldrick, 1994)'
_computing_publication_material SHELXS-97
_computing_structure_refinement 'SHELXL-97 (Sheldrick, 2008)'
_computing_structure_solution 'SHELXS-97 (Sheldrick, 2008)'
_diffrn_ambient_temperature 100(2)
_diffrn_measured_fraction_theta_full 0.992
_diffrn_measured_fraction_theta_max 0.992
_diffrn_measurement_device_type 'Bruker SMART APEX'
_diffrn_measurement_method 'phi and omega scans'
_diffrn_radiation_monochromator graphite
_diffrn_radiation_source 'fine-focus sealed tube'
_diffrn_radiation_type MoK\a
_diffrn_radiation_wavelength 0.71073
_diffrn_reflns_av_R_equivalents 0.0746
_diffrn_reflns_av_sigmaI/netI 0.0856
_diffrn_reflns_limit_h_max 20
_diffrn_reflns_limit_h_min -21
_diffrn_reflns_limit_k_max 18
_diffrn_reflns_limit_k_min -13
_diffrn_reflns_limit_l_max 22
_diffrn_reflns_limit_l_min -23
_diffrn_reflns_number 27714
_diffrn_reflns_theta_full 25.50
_diffrn_reflns_theta_max 25.50
_diffrn_reflns_theta_min 2.11
_exptl_absorpt_coefficient_mu 0.072
_exptl_absorpt_correction_type none
_exptl_crystal_colour 'color less'
_exptl_crystal_density_diffrn 1.191
_exptl_crystal_density_method 'not measured'
_exptl_crystal_description blacks
_exptl_crystal_F_000 2044
_exptl_crystal_size_max 0.2
_exptl_crystal_size_mid 0.1
_exptl_crystal_size_min 0.1
_refine_diff_density_max 0.300
_refine_diff_density_min -0.273
_refine_diff_density_rms 0.054
_refine_ls_extinction_method none
_refine_ls_goodness_of_fit_ref 1.053
_refine_ls_hydrogen_treatment constr
_refine_ls_matrix_type full
_refine_ls_number_parameters 695
_refine_ls_number_reflns 9811
_refine_ls_number_restraints 20
_refine_ls_restrained_S_all 1.057
_refine_ls_R_factor_all 0.1182
_refine_ls_R_factor_gt 0.0684
_refine_ls_shift/su_max 0.000
_refine_ls_shift/su_mean 0.000
_refine_ls_structure_factor_coef Fsqd
_refine_ls_weighting_details 'calc w=1/[\s^2^(Fo^2^)+(0.0808P)^2^+0.0000P] where P=(Fo^2^+2Fc^2^)/3'
_refine_ls_weighting_scheme calc
_refine_ls_wR_factor_gt 0.1571
_refine_ls_wR_factor_ref 0.1787
_reflns_number_gt 5817
_reflns_number_total 9811
_reflns_threshold_expression >2sigma(I)
_cod_data_source_file b922085b.txt
_cod_data_source_block TP-PO
_cod_depositor_comments
;
The following automatic conversions were performed:
'_symmetry_cell_setting' value 'Monoclinic' changed to 'monoclinic'
according to '/home/saulius/struct/CIF-dictionaries/cif_core.dic'
dictionary named 'cif_core.dic' version 2.4.1 from 2010-06-29.

Automatic conversion script
Id: cif_fix_enum 1527 2010-12-29 10:47:43Z saulius 
;
_cod_original_cell_volume 5312.1(14)
_cod_original_sg_symbol_H-M 'P 21/n'
_cod_database_code 7105536

loop_
_symmetry_equiv_pos_as_xyz
'x, y, z'
'-x+1/2, y+1/2, -z+1/2'
'-x, -y, -z'
'x-1/2, -y-1/2, z-1/2'

loop_
_atom_site_label
_atom_site_type_symbol
_atom_site_fract_x
_atom_site_fract_y
_atom_site_fract_z
_atom_site_U_iso_or_equiv
_atom_site_adp_type
_atom_site_occupancy
_atom_site_symmetry_multiplicity
_atom_site_calc_flag
_atom_site_refinement_flags
_atom_site_disorder_assembly
_atom_site_disorder_group
O1 O 0.71075(10) 0.89899(12) 0.26253(10) 0.0556(5) Uani 1 1 d . . .
O2 O 0.70212(12) 0.11864(14) 0.11413(12) 0.0746(6) Uani 1 1 d . . .
O3 O 0.09377(12) 0.11714(13) 0.04536(12) 0.0736(6) Uani 1 1 d . . .
O4 O 0.09708(10) 0.93313(12) 0.11789(9) 0.0510(5) Uani 1 1 d . . .
C1 C 0.54953(12) 0.58778(16) 0.18922(11) 0.0344(6) Uani 1 1 d . . .
C2 C 0.58467(12) 0.50746(16) 0.18424(12) 0.0367(6) Uani 1 1 d . . .
H2 H 0.6369 0.5048 0.1960 0.044 Uiso 1 1 calc R . .
C3 C 0.54745(12) 0.43096(16) 0.16295(11) 0.0344(6) Uani 1 1 d . . .
C4 C 0.42712(12) 0.35681(16) 0.12543(11) 0.0366(6) Uani 1 1 d . . .
H4 H 0.4519 0.3022 0.1222 0.044 Uiso 1 1 calc R . .
C5 C 0.35354(12) 0.35995(16) 0.11038(11) 0.0366(6) Uani 1 1 d . . .
H5 H 0.3274 0.3074 0.0973 0.044 Uiso 1 1 calc R . .
C6 C 0.23509(12) 0.44465(16) 0.09789(12) 0.0346(6) Uani 1 1 d . . .
C7 C 0.19959(12) 0.52511(16) 0.10217(12) 0.0357(6) Uani 1 1 d . . .
H7 H 0.1472 0.5275 0.0913 0.043 Uiso 1 1 calc R . .
C8 C 0.23724(12) 0.60207(15) 0.12157(12) 0.0332(5) Uani 1 1 d . . .
C9 C 0.35729(12) 0.67595(16) 0.15875(11) 0.0350(6) Uani 1 1 d . . .
H9 H 0.3325 0.7307 0.1610 0.042 Uiso 1 1 calc R . .
C10 C 0.43134(12) 0.67284(16) 0.17511(11) 0.0350(6) Uani 1 1 d . . .
H10 H 0.4573 0.7253 0.1891 0.042 Uiso 1 1 calc R . .
C11 C 0.47209(12) 0.59258(15) 0.17199(11) 0.0327(5) Uani 1 1 d . . .
C12 C 0.46970(12) 0.43351(16) 0.14627(11) 0.0331(5) Uani 1 1 d . . .
C13 C 0.31286(12) 0.44049(15) 0.11341(11) 0.0325(5) Uani 1 1 d . . .
C14 C 0.31478(12) 0.59912(15) 0.13806(11) 0.0322(5) Uani 1 1 d . . .
C15 C 0.35287(11) 0.51798(15) 0.13397(11) 0.0303(5) Uani 1 1 d . . .
C16 C 0.43195(12) 0.51467(15) 0.15093(11) 0.0310(5) Uani 1 1 d . . .
C17 C 0.59314(12) 0.66865(16) 0.21035(12) 0.0346(6) Uani 1 1 d . . .
C18 C 0.60584(12) 0.69299(17) 0.28020(12) 0.0411(6) Uani 1 1 d . . .
C19 C 0.64551(13) 0.76982(18) 0.29858(13) 0.0438(7) Uani 1 1 d . . .
H19 H 0.6543 0.7864 0.3461 0.053 Uiso 1 1 calc R . .
C20 C 0.67186(13) 0.82137(17) 0.24907(14) 0.0428(6) Uani 1 1 d . . .
C21 C 0.62136(13) 0.72152(17) 0.15986(13) 0.0417(6) Uani 1 1 d . . .
C22 C 0.60646(16) 0.6977(2) 0.08394(13) 0.0589(8) Uani 1 1 d . . .
H22A H 0.5548 0.7116 0.0671 0.088 Uiso 1 1 calc R . .
H22B H 0.6152 0.6347 0.0781 0.088 Uiso 1 1 calc R . .
H22C H 0.6397 0.7313 0.0573 0.088 Uiso 1 1 calc R . .
C23 C 0.57703(16) 0.6380(2) 0.33539(14) 0.0599(8) Uani 1 1 d . . .
H23A H 0.5237 0.6485 0.3355 0.090 Uiso 1 1 calc R . .
H23B H 0.6030 0.6538 0.3808 0.090 Uiso 1 1 calc R . .
H23C H 0.5855 0.5757 0.3260 0.090 Uiso 1 1 calc R . .
C24 C 0.71760(16) 0.9294(2) 0.33137(16) 0.0633(9) Uani 1 1 d . . .
H24A H 0.6683 0.9340 0.3472 0.095 Uiso 1 1 calc R . .
H24B H 0.7414 0.9873 0.3338 0.095 Uiso 1 1 calc R . .
H24C H 0.7479 0.8881 0.3612 0.095 Uiso 1 1 calc R . .
C25 C 0.58897(12) 0.34778(16) 0.15379(13) 0.0362(6) Uani 1 1 d . . .
C26 C 0.61585(13) 0.29601(17) 0.21041(13) 0.0434(6) Uani 1 1 d . . .
C27 C 0.65402(13) 0.21824(18) 0.19874(16) 0.0507(7) Uani 1 1 d . . .
H27 H 0.6733 0.1826 0.2368 0.061 Uiso 1 1 calc R . .
C28 C 0.66356(14) 0.19345(18) 0.13146(17) 0.0512(7) Uani 1 1 d . . .
C29 C 0.63738(14) 0.24398(19) 0.07659(15) 0.0504(7) Uani 1 1 d . . .
H29 H 0.6445 0.2255 0.0310 0.060 Uiso 1 1 calc R . .
C30 C 0.60050(13) 0.32173(17) 0.08566(13) 0.0424(6) Uani 1 1 d . . .
C31 C 0.57656(15) 0.3793(2) 0.02418(13) 0.0570(8) Uani 1 1 d . . .
H31A H 0.5878 0.3499 -0.0184 0.086 Uiso 1 1 calc R . .
H31B H 0.6032 0.4354 0.0291 0.086 Uiso 1 1 calc R . .
H31C H 0.5231 0.3901 0.0217 0.086 Uiso 1 1 calc R . .
C32 C 0.60430(16) 0.3230(2) 0.28262(14) 0.0611(8) Uani 1 1 d . . .
H32A H 0.6317 0.3775 0.2946 0.092 Uiso 1 1 calc R . .
H32B H 0.6223 0.2765 0.3152 0.092 Uiso 1 1 calc R . .
H32C H 0.5513 0.3329 0.2854 0.092 Uiso 1 1 calc R . .
C33 C 0.72274(19) 0.0612(2) 0.16772(19) 0.0825(11) Uani 1 1 d . . .
H33A H 0.7557 0.0913 0.2037 0.124 Uiso 1 1 calc R . .
H33B H 0.7487 0.0109 0.1501 0.124 Uiso 1 1 calc R . .
H33C H 0.6784 0.0405 0.1875 0.124 Uiso 1 1 calc R . .
C34 C 0.19304(12) 0.36155(16) 0.08001(12) 0.0369(6) Uani 1 1 d . . .
C35 C 0.16620(13) 0.31346(18) 0.13389(13) 0.0451(7) Uani 1 1 d . . .
C36 C 0.13467(14) 0.23191(19) 0.11957(15) 0.0529(7) Uani 1 1 d . . .
H36 H 0.1174 0.1986 0.1560 0.063 Uiso 1 1 calc R . .
C37 C 0.12791(14) 0.19806(18) 0.05302(16) 0.0522(7) Uani 1 1 d . . .
C38 C 0.15186(13) 0.24604(18) -0.00106(15) 0.0484(7) Uani 1 1 d . . .
H38 H 0.1461 0.2232 -0.0470 0.058 Uiso 1 1 calc R . .
C39 C 0.18478(12) 0.32896(17) 0.01261(13) 0.0410(6) Uani 1 1 d . . .
C40 C 0.20759(15) 0.38215(18) -0.04640(13) 0.0505(7) Uani 1 1 d . . .
H40A H 0.1697 0.4267 -0.0600 0.076 Uiso 1 1 calc R . .
H40B H 0.2130 0.3434 -0.0860 0.076 Uiso 1 1 calc R . .
H40C H 0.2550 0.4111 -0.0319 0.076 Uiso 1 1 calc R . .
C41 C 0.17027(15) 0.3510(2) 0.20683(13) 0.0556(8) Uani 1 1 d . . .
H41A H 0.1438 0.3121 0.2360 0.083 Uiso 1 1 calc R . .
H41B H 0.1473 0.4095 0.2051 0.083 Uiso 1 1 calc R . .
H41C H 0.2223 0.3558 0.2264 0.083 Uiso 1 1 calc R . .
C42 C 0.0901(2) 0.0772(2) -0.02078(19) 0.0820(11) Uani 1 1 d . . .
H42A H 0.0575 0.1118 -0.0542 0.123 Uiso 1 1 calc R . .
H42B H 0.0702 0.0175 -0.0182 0.123 Uiso 1 1 calc R . .
H42C H 0.1399 0.0746 -0.0357 0.123 Uiso 1 1 calc R . .
C43 C 0.19712(11) 0.68788(15) 0.12299(12) 0.0324(6) Uani 1 1 d . . .
C44 C 0.17599(12) 0.72128(16) 0.18495(12) 0.0366(6) Uani 1 1 d . . .
C45 C 0.14193(12) 0.80381(17) 0.18455(13) 0.0399(6) Uani 1 1 d . . .
H45 H 0.1271 0.8272 0.2263 0.048 Uiso 1 1 calc R . .
C46 C 0.12979(12) 0.85156(16) 0.12348(13) 0.0398(6) Uani 1 1 d . . .
C47 C 0.14894(13) 0.81724(17) 0.06228(13) 0.0420(6) Uani 1 1 d . . .
H47 H 0.1384 0.8495 0.0204 0.050 Uiso 1 1 calc R . .
C48 C 0.18350(12) 0.73612(17) 0.06117(13) 0.0387(6) Uani 1 1 d . . .
C49 C 0.20517(14) 0.7004(2) -0.00593(13) 0.0505(7) Uani 1 1 d . . .
H49A H 0.1698 0.6548 -0.0236 0.076 Uiso 1 1 calc R . .
H49B H 0.2550 0.6749 0.0020 0.076 Uiso 1 1 calc R . .
H49C H 0.2049 0.7480 -0.0400 0.076 Uiso 1 1 calc R . .
C50 C 0.18935(14) 0.66895(18) 0.25083(12) 0.0447(6) Uani 1 1 d . . .
H50A H 0.1633 0.6126 0.2448 0.067 Uiso 1 1 calc R . .
H50B H 0.1709 0.7018 0.2889 0.067 Uiso 1 1 calc R . .
H50C H 0.2427 0.6583 0.2618 0.067 Uiso 1 1 calc R . .
C51 C 0.08853(16) 0.97677(18) 0.18033(14) 0.0540(7) Uani 1 1 d . . .
H51A H 0.0517 0.9458 0.2046 0.081 Uiso 1 1 calc R . .
H51B H 0.0718 1.0372 0.1703 0.081 Uiso 1 1 calc R . .
H51C H 0.1361 0.9778 0.2097 0.081 Uiso 1 1 calc R . .
C52 C 0.66068(13) 0.79676(18) 0.18017(14) 0.0454(7) Uani 1 1 d . . .
H52 H 0.6803 0.8321 0.1461 0.054 Uiso 1 1 calc R . .
C61 C 0.01459(13) 0.6263(2) -0.08349(15) 0.0517(7) Uani 1 1 d . . .
H61 H 0.0194 0.6624 -0.1227 0.062 Uiso 1 1 calc R . .
C62 C 0.01312(13) 0.66362(19) -0.02091(15) 0.0500(7) Uani 1 1 d . . .
H62 H 0.0176 0.7257 -0.0168 0.060 Uiso 1 1 calc R . .
C63 C 0.00501(12) 0.61257(19) 0.03999(14) 0.0442(7) Uani 1 1 d . . .
C64 C 0.00356(13) 0.6500(2) 0.10560(15) 0.0503(7) Uani 1 1 d . . .
H64 H 0.0082 0.7119 0.1109 0.060 Uiso 1 1 calc R . .
C65 C -0.00450(14) 0.5988(2) 0.16256(15) 0.0569(8) Uani 1 1 d . . .
H65 H -0.0060 0.6258 0.2066 0.068 Uiso 1 1 calc R . .
C66 C -0.01056(14) 0.5079(2) 0.15647(15) 0.0547(8) Uani 1 1 d . . .
H66 H -0.0158 0.4732 0.1964 0.066 Uiso 1 1 calc R . .
C67 C -0.00901(13) 0.46724(19) 0.09217(14) 0.0455(7) Uani 1 1 d . . .
C68 C -0.00148(12) 0.52002(18) 0.03320(12) 0.0419(6) Uani 1 1 d . . .
C71 C 0.6882(2) 0.9874(2) 0.9016(2) 0.0586(11) Uani 0.794(4) 1 d PD A 1
H71A H 0.6686 0.9761 0.8526 0.070 Uiso 0.794(4) 1 calc PR A 1
H71B H 0.7429 0.9858 0.9041 0.070 Uiso 0.794(4) 1 calc PR A 1
C72 C 0.6643(2) 0.9121(3) 0.9445(3) 0.0709(13) Uani 0.794(4) 1 d PD A 1
H72A H 0.6867 0.9214 0.9929 0.085 Uiso 0.794(4) 1 calc PR A 1
H72B H 0.6865 0.8577 0.9277 0.085 Uiso 0.794(4) 1 calc PR A 1
C73 C 0.5815(3) 0.8950(3) 0.9464(2) 0.0682(13) Uani 0.794(4) 1 d PD A 1
H73A H 0.5755 0.8351 0.9650 0.082 Uiso 0.794(4) 1 calc PR A 1
H73B H 0.5629 0.9370 0.9793 0.082 Uiso 0.794(4) 1 calc PR A 1
C74 C 0.5336(2) 0.9024(3) 0.8781(2) 0.0537(13) Uani 0.794(4) 1 d P A 1
H74A H 0.5657 0.8932 0.8406 0.064 Uiso 0.794(4) 1 calc PR A 1
H74B H 0.4975 0.8534 0.8754 0.064 Uiso 0.794(4) 1 calc PR A 1
C75 C 0.4914(2) 0.9850(2) 0.8626(2) 0.0555(11) Uani 0.794(4) 1 d P A 1
H75A H 0.4593 0.9940 0.9001 0.067 Uiso 0.794(4) 1 calc PR A 1
H75B H 0.4582 0.9757 0.8192 0.067 Uiso 0.794(4) 1 calc PR A 1
C76 C 0.5342(2) 1.0708(3) 0.8546(2) 0.0569(11) Uani 0.794(4) 1 d P A 1
H76A H 0.5655 1.0631 0.8163 0.068 Uiso 0.794(4) 1 calc PR A 1
H76B H 0.4979 1.1179 0.8405 0.068 Uiso 0.794(4) 1 calc PR A 1
C77 C 0.5831(2) 1.1014(3) 0.9181(2) 0.0559(10) Uani 0.794(4) 1 d P A 1
H77A H 0.5648 1.0746 0.9596 0.067 Uiso 0.794(4) 1 calc PR A 1
H77B H 0.5777 1.1659 0.9221 0.067 Uiso 0.794(4) 1 calc PR A 1
C78 C 0.66600(19) 1.0799(2) 0.9194(2) 0.0537(11) Uani 0.794(4) 1 d P A 1
H78A H 0.6870 1.1205 0.8868 0.064 Uiso 0.794(4) 1 calc PR A 1
H78B H 0.6902 1.0936 0.9665 0.064 Uiso 0.794(4) 1 calc PR A 1
C71A C 0.7186(6) 0.9993(10) 0.9469(8) 0.093(6) Uiso 0.206(4) 1 d PD A 2
H71A H 0.7696 0.9859 0.9367 0.111 Uiso 0.206(4) 1 calc PR A 2
H71B H 0.7223 1.0454 0.9833 0.111 Uiso 0.206(4) 1 calc PR A 2
C72A C 0.6872(6) 0.9183(9) 0.9764(8) 0.079(7) Uiso 0.206(4) 1 d PD A 2
H72A H 0.7224 0.8973 1.0158 0.095 Uiso 0.206(4) 1 calc PR A 2
H72B H 0.6833 0.8718 0.9404 0.095 Uiso 0.206(4) 1 calc PR A 2
C73A C 0.6116(6) 0.9309(10) 1.0016(7) 0.070(5) Uiso 0.206(4) 1 d PD A 2
H73A H 0.6121 0.9033 1.0479 0.084 Uiso 0.206(4) 1 calc PR A 2
H73B H 0.6029 0.9947 1.0072 0.084 Uiso 0.206(4) 1 calc PR A 2
C74A C 0.5474(8) 0.8929(13) 0.9540(9) 0.101(10) Uiso 0.206(4) 1 d PD A 2
H74A H 0.5002 0.9137 0.9695 0.121 Uiso 0.206(4) 1 calc PR A 2
H74B H 0.5485 0.8280 0.9581 0.121 Uiso 0.206(4) 1 calc PR A 2
C75A C 0.5490(15) 0.9179(12) 0.8781(8) 0.19(2) Uiso 0.206(4) 1 d PD A 2
H75A H 0.5105 0.8836 0.8495 0.232 Uiso 0.206(4) 1 calc PR A 2
H75B H 0.5977 0.9011 0.8637 0.232 Uiso 0.206(4) 1 calc PR A 2
C76A C 0.5360(7) 1.0152(13) 0.8631(9) 0.089(7) Uiso 0.206(4) 1 d PD A 2
H76A H 0.4912 1.0342 0.8840 0.107 Uiso 0.206(4) 1 calc PR A 2
H76B H 0.5261 1.0235 0.8122 0.107 Uiso 0.206(4) 1 calc PR A 2
C77A C 0.6007(8) 1.0742(10) 0.8907(11) 0.102(9) Uiso 0.206(4) 1 d PD A 2
H77A H 0.5953 1.1314 0.8663 0.123 Uiso 0.206(4) 1 calc PR A 2
H77B H 0.5978 1.0853 0.9406 0.123 Uiso 0.206(4) 1 calc PR A 2
C78A C 0.6765(6) 1.0371(11) 0.8821(7) 0.060(5) Uiso 0.206(4) 1 d PD A 2
H78A H 0.6706 0.9904 0.8464 0.072 Uiso 0.206(4) 1 calc PR A 2
H78B H 0.7069 1.0844 0.8645 0.072 Uiso 0.206(4) 1 calc PR A 2

loop_
_atom_site_aniso_label
_atom_site_aniso_U_11
_atom_site_aniso_U_22
_atom_site_aniso_U_33
_atom_site_aniso_U_23
_atom_site_aniso_U_13
_atom_site_aniso_U_12
O1 0.0533(11) 0.0431(12) 0.0709(13) -0.0105(10) 0.0085(9) -0.0131(9)
O2 0.0755(15) 0.0500(13) 0.0984(17) -0.0003(13) 0.0101(12) 0.0141(11)
O3 0.0777(15) 0.0457(13) 0.0932(17) 0.0089(12) -0.0082(12) -0.0211(11)
O4 0.0559(11) 0.0387(11) 0.0581(12) 0.0050(10) 0.0043(9) 0.0112(9)
C1 0.0306(12) 0.0365(14) 0.0361(13) -0.0031(11) 0.0035(10) -0.0019(11)
C2 0.0280(12) 0.0383(15) 0.0430(14) -0.0063(12) 0.0005(10) 0.0021(11)
C3 0.0322(12) 0.0346(14) 0.0363(13) -0.0010(11) 0.0032(10) 0.0036(11)
C4 0.0382(14) 0.0296(14) 0.0416(14) -0.0021(11) 0.0036(11) 0.0020(11)
C5 0.0381(14) 0.0311(14) 0.0398(14) -0.0018(11) 0.0007(10) -0.0036(11)
C6 0.0322(13) 0.0319(14) 0.0392(13) 0.0063(11) 0.0015(10) -0.0020(11)
C7 0.0262(12) 0.0390(15) 0.0407(13) 0.0042(12) -0.0019(10) -0.0014(11)
C8 0.0319(12) 0.0323(14) 0.0350(13) 0.0040(11) 0.0020(10) 0.0004(11)
C9 0.0358(13) 0.0311(14) 0.0377(13) -0.0014(11) 0.0016(10) 0.0036(11)
C10 0.0347(13) 0.0305(14) 0.0391(13) -0.0058(11) 0.0019(10) -0.0018(11)
C11 0.0292(12) 0.0335(14) 0.0351(13) -0.0025(11) 0.0027(9) -0.0003(10)
C12 0.0333(12) 0.0323(14) 0.0338(13) -0.0028(11) 0.0042(10) 0.0001(11)
C13 0.0295(12) 0.0325(14) 0.0349(13) 0.0001(11) 0.0010(9) -0.0014(10)
C14 0.0306(12) 0.0339(14) 0.0319(12) 0.0018(11) 0.0029(9) -0.0007(11)
C15 0.0289(12) 0.0328(14) 0.0290(12) 0.0016(11) 0.0031(9) 0.0006(10)
C16 0.0281(12) 0.0330(14) 0.0317(12) -0.0015(11) 0.0019(9) 0.0012(10)
C17 0.0270(12) 0.0347(14) 0.0417(14) -0.0072(12) 0.0023(10) 0.0031(11)
C18 0.0301(13) 0.0480(17) 0.0455(15) -0.0077(13) 0.0059(11) -0.0032(12)
C19 0.0362(14) 0.0529(18) 0.0416(15) -0.0149(14) 0.0016(11) -0.0066(13)
C20 0.0327(13) 0.0371(15) 0.0578(17) -0.0081(14) 0.0012(12) -0.0010(12)
C21 0.0410(14) 0.0399(16) 0.0432(15) -0.0032(13) 0.0002(11) 0.0025(12)
C22 0.0677(19) 0.057(2) 0.0507(17) -0.0022(15) 0.0019(14) -0.0124(15)
C23 0.0591(18) 0.069(2) 0.0533(17) -0.0063(16) 0.0134(14) -0.0252(16)
C24 0.0495(17) 0.066(2) 0.077(2) -0.0255(18) 0.0167(15) -0.0168(15)
C25 0.0261(12) 0.0323(14) 0.0499(15) -0.0035(12) 0.0025(10) 0.0001(10)
C26 0.0337(13) 0.0410(16) 0.0551(16) 0.0023(14) 0.0036(11) 0.0015(12)
C27 0.0334(14) 0.0434(17) 0.074(2) 0.0169(15) 0.0012(13) 0.0013(12)
C28 0.0367(15) 0.0331(16) 0.086(2) -0.0171(16) 0.0151(14) 0.0036(12)
C29 0.0440(15) 0.0460(18) 0.0612(18) -0.0111(15) 0.0062(13) 0.0030(13)
C30 0.0376(14) 0.0391(16) 0.0509(16) -0.0091(13) 0.0074(11) -0.0050(12)
C31 0.0580(17) 0.068(2) 0.0448(16) -0.0090(15) 0.0040(13) 0.0049(15)
C32 0.0623(19) 0.067(2) 0.0544(18) 0.0088(16) 0.0066(14) 0.0068(16)
C33 0.070(2) 0.066(2) 0.109(3) 0.030(2) 0.0033(19) 0.0053(18)
C34 0.0270(12) 0.0341(14) 0.0475(15) 0.0055(12) -0.0056(10) -0.0020(11)
C35 0.0373(14) 0.0425(17) 0.0530(16) 0.0101(14) -0.0058(12) -0.0048(12)
C36 0.0450(15) 0.0495(18) 0.0611(19) 0.0169(15) -0.0076(13) -0.0096(14)
C37 0.0479(16) 0.0303(16) 0.075(2) 0.0065(15) -0.0084(14) -0.0080(13)
C38 0.0424(15) 0.0404(16) 0.0594(17) -0.0012(14) -0.0077(13) -0.0019(13)
C39 0.0318(13) 0.0362(15) 0.0528(16) 0.0047(13) -0.0042(11) -0.0028(11)
C40 0.0542(16) 0.0471(17) 0.0505(16) -0.0044(14) 0.0077(13) -0.0081(13)
C41 0.0505(16) 0.059(2) 0.0558(17) 0.0174(15) 0.0004(13) -0.0071(14)
C42 0.098(3) 0.047(2) 0.095(3) -0.006(2) -0.013(2) -0.0213(19)
C43 0.0234(11) 0.0325(14) 0.0407(14) 0.0018(11) 0.0004(10) 0.0005(10)
C44 0.0294(12) 0.0361(15) 0.0432(14) 0.0028(12) -0.0013(10) -0.0004(11)
C45 0.0335(13) 0.0396(16) 0.0462(15) -0.0067(13) 0.0033(11) -0.0004(11)
C46 0.0316(13) 0.0303(15) 0.0554(16) 0.0053(13) -0.0049(11) 0.0002(11)
C47 0.0392(14) 0.0435(16) 0.0431(15) 0.0103(13) 0.0034(11) 0.0027(12)
C48 0.0278(12) 0.0383(15) 0.0491(15) 0.0052(13) 0.0007(10) 0.0009(11)
C49 0.0463(15) 0.0619(19) 0.0443(15) 0.0098(14) 0.0086(12) 0.0125(14)
C50 0.0492(15) 0.0431(16) 0.0414(15) 0.0035(13) 0.0028(11) 0.0032(13)
C51 0.0614(18) 0.0458(18) 0.0554(17) -0.0062(15) 0.0085(13) 0.0084(14)
C52 0.0427(15) 0.0401(16) 0.0530(16) 0.0027(14) 0.0039(12) -0.0046(12)
C61 0.0406(15) 0.0533(19) 0.0597(18) 0.0129(16) -0.0019(13) -0.0032(13)
C62 0.0345(14) 0.0464(17) 0.0673(19) 0.0063(16) -0.0024(13) -0.0054(12)
C63 0.0276(13) 0.0497(18) 0.0532(17) -0.0038(14) -0.0047(11) 0.0008(12)
C64 0.0358(14) 0.0490(18) 0.0632(19) -0.0011(16) -0.0070(12) 0.0014(13)
C65 0.0393(15) 0.071(2) 0.0580(19) -0.0110(17) -0.0052(13) 0.0025(15)
C66 0.0389(15) 0.069(2) 0.0549(18) 0.0088(16) -0.0010(12) 0.0001(14)
C67 0.0302(13) 0.0555(19) 0.0490(16) 0.0026(15) -0.0030(11) -0.0010(12)
C68 0.0234(12) 0.0508(18) 0.0498(15) 0.0011(14) -0.0035(11) -0.0015(12)
C71 0.048(2) 0.053(3) 0.075(3) -0.021(2) 0.005(2) -0.004(2)
C72 0.068(3) 0.050(3) 0.091(3) -0.003(2) -0.008(3) 0.009(2)
C73 0.075(4) 0.044(3) 0.084(3) 0.019(2) 0.006(3) 0.001(2)
C74 0.042(2) 0.038(2) 0.083(3) -0.007(2) 0.0129(18) -0.0095(18)
C75 0.052(2) 0.051(2) 0.065(2) -0.006(2) 0.0123(18) -0.0103(19)
C76 0.054(2) 0.037(2) 0.077(3) -0.001(2) -0.0091(18) -0.0065(17)
C77 0.069(3) 0.034(2) 0.062(2) -0.006(2) -0.004(2) 0.0031(19)
C78 0.052(2) 0.040(2) 0.067(2) -0.003(2) -0.0011(18) -0.0049(17)

loop_
_atom_type_symbol
_atom_type_description
_atom_type_scat_dispersion_real
_atom_type_scat_dispersion_imag
_atom_type_scat_source
C C 0.0033 0.0016 'International Tables Vol C Tables 4.2.6.8 and 6.1.1.4'
H H 0.0000 0.0000 'International Tables Vol C Tables 4.2.6.8 and 6.1.1.4'
O O 0.0106 0.0060 'International Tables Vol C Tables 4.2.6.8 and 6.1.1.4'

loop_
_geom_angle_atom_site_label_1
_geom_angle_atom_site_label_2
_geom_angle_atom_site_label_3
_geom_angle
_geom_angle_site_symmetry_1
_geom_angle_site_symmetry_3
_geom_angle_publ_flag
C20 O1 C24 116.7(2) . . ?
C33 O2 C28 115.9(3) . . ?
C37 O3 C42 117.2(3) . . ?
C46 O4 C51 116.6(2) . . ?
C2 C1 C11 118.9(2) . . ?
C2 C1 C17 120.7(2) . . ?
C11 C1 C17 120.4(2) . . ?
C3 C2 C1 123.3(2) . . ?
C3 C2 H2 118.4 . . ?
C1 C2 H2 118.4 . . ?
C2 C3 C12 119.1(2) . . ?
C2 C3 C25 120.8(2) . . ?
C12 C3 C25 120.0(2) . . ?
C5 C4 C12 121.8(2) . . ?
C5 C4 H4 119.1 . . ?
C12 C4 H4 119.1 . . ?
C4 C5 C13 121.9(2) . . ?
C4 C5 H5 119.1 . . ?
C13 C5 H5 119.1 . . ?
C7 C6 C13 119.1(2) . . ?
C7 C6 C34 122.0(2) . . ?
C13 C6 C34 118.9(2) . . ?
C8 C7 C6 122.8(2) . . ?
C8 C7 H7 118.6 . . ?
C6 C7 H7 118.6 . . ?
C7 C8 C14 119.0(2) . . ?
C7 C8 C43 121.0(2) . . ?
C14 C8 C43 120.0(2) . . ?
C10 C9 C14 122.0(2) . . ?
C10 C9 H9 119.0 . . ?
C14 C9 H9 119.0 . . ?
C9 C10 C11 121.8(2) . . ?
C9 C10 H10 119.1 . . ?
C11 C10 H10 119.1 . . ?
C1 C11 C16 119.2(2) . . ?
C1 C11 C10 122.7(2) . . ?
C16 C11 C10 118.09(19) . . ?
C3 C12 C16 119.1(2) . . ?
C3 C12 C4 122.4(2) . . ?
C16 C12 C4 118.5(2) . . ?
C6 C13 C15 119.4(2) . . ?
C6 C13 C5 122.4(2) . . ?
C15 C13 C5 118.15(19) . . ?
C8 C14 C15 119.7(2) . . ?
C8 C14 C9 122.0(2) . . ?
C15 C14 C9 118.30(19) . . ?
C13 C15 C14 120.05(19) . . ?
C13 C15 C16 120.1(2) . . ?
C14 C15 C16 119.8(2) . . ?
C12 C16 C11 120.41(19) . . ?
C12 C16 C15 119.5(2) . . ?
C11 C16 C15 120.1(2) . . ?
C18 C17 C21 119.3(2) . . ?
C18 C17 C1 120.6(2) . . ?
C21 C17 C1 120.2(2) . . ?
C17 C18 C19 119.5(2) . . ?
C17 C18 C23 120.7(2) . . ?
C19 C18 C23 119.7(2) . . ?
C20 C19 C18 120.8(2) . . ?
C20 C19 H19 119.6 . . ?
C18 C19 H19 119.6 . . ?
C19 C20 C52 119.9(2) . . ?
C19 C20 O1 124.6(2) . . ?
C52 C20 O1 115.5(2) . . ?
C52 C21 C17 119.4(2) . . ?
C52 C21 C22 120.4(2) . . ?
C17 C21 C22 120.1(2) . . ?
C21 C22 H22A 109.5 . . ?
C21 C22 H22B 109.5 . . ?
H22A C22 H22B 109.5 . . ?
C21 C22 H22C 109.5 . . ?
H22A C22 H22C 109.5 . . ?
H22B C22 H22C 109.5 . . ?
C18 C23 H23A 109.5 . . ?
C18 C23 H23B 109.5 . . ?
H23A C23 H23B 109.5 . . ?
C18 C23 H23C 109.5 . . ?
H23A C23 H23C 109.5 . . ?
H23B C23 H23C 109.5 . . ?
O1 C24 H24A 109.5 . . ?
O1 C24 H24B 109.5 . . ?
H24A C24 H24B 109.5 . . ?
O1 C24 H24C 109.5 . . ?
H24A C24 H24C 109.5 . . ?
H24B C24 H24C 109.5 . . ?
C26 C25 C30 120.0(2) . . ?
C26 C25 C3 121.5(2) . . ?
C30 C25 C3 118.5(2) . . ?
C25 C26 C27 119.1(2) . . ?
C25 C26 C32 120.5(2) . . ?
C27 C26 C32 120.4(2) . . ?
C28 C27 C26 119.8(3) . . ?
C28 C27 H27 120.1 . . ?
C26 C27 H27 120.1 . . ?
C29 C28 C27 121.0(2) . . ?
C29 C28 O2 114.5(3) . . ?
C27 C28 O2 124.5(3) . . ?
C28 C29 C30 121.3(3) . . ?
C28 C29 H29 119.4 . . ?
C30 C29 H29 119.4 . . ?
C29 C30 C25 118.9(2) . . ?
C29 C30 C31 120.0(2) . . ?
C25 C30 C31 121.1(2) . . ?
C30 C31 H31A 109.5 . . ?
C30 C31 H31B 109.5 . . ?
H31A C31 H31B 109.5 . . ?
C30 C31 H31C 109.5 . . ?
H31A C31 H31C 109.5 . . ?
H31B C31 H31C 109.5 . . ?
C26 C32 H32A 109.5 . . ?
C26 C32 H32B 109.5 . . ?
H32A C32 H32B 109.5 . . ?
C26 C32 H32C 109.5 . . ?
H32A C32 H32C 109.5 . . ?
H32B C32 H32C 109.5 . . ?
O2 C33 H33A 109.5 . . ?
O2 C33 H33B 109.5 . . ?
H33A C33 H33B 109.5 . . ?
O2 C33 H33C 109.5 . . ?
H33A C33 H33C 109.5 . . ?
H33B C33 H33C 109.5 . . ?
C39 C34 C35 120.2(2) . . ?
C39 C34 C6 121.2(2) . . ?
C35 C34 C6 118.5(2) . . ?
C36 C35 C34 119.2(2) . . ?
C36 C35 C41 120.1(2) . . ?
C34 C35 C41 120.7(2) . . ?
C35 C36 C37 120.9(3) . . ?
C35 C36 H36 119.5 . . ?
C37 C36 H36 119.5 . . ?
O3 C37 C36 115.2(3) . . ?
O3 C37 C38 124.3(3) . . ?
C36 C37 C38 120.5(2) . . ?
C37 C38 C39 119.5(3) . . ?
C37 C38 H38 120.3 . . ?
C39 C38 H38 120.3 . . ?
C34 C39 C38 119.7(2) . . ?
C34 C39 C40 121.0(2) . . ?
C38 C39 C40 119.2(2) . . ?
C39 C40 H40A 109.5 . . ?
C39 C40 H40B 109.5 . . ?
H40A C40 H40B 109.5 . . ?
C39 C40 H40C 109.5 . . ?
H40A C40 H40C 109.5 . . ?
H40B C40 H40C 109.5 . . ?
C35 C41 H41A 109.5 . . ?
C35 C41 H41B 109.5 . . ?
H41A C41 H41B 109.5 . . ?
C35 C41 H41C 109.5 . . ?
H41A C41 H41C 109.5 . . ?
H41B C41 H41C 109.5 . . ?
O3 C42 H42A 109.5 . . ?
O3 C42 H42B 109.5 . . ?
H42A C42 H42B 109.5 . . ?
O3 C42 H42C 109.5 . . ?
H42A C42 H42C 109.5 . . ?
H42B C42 H42C 109.5 . . ?
C44 C43 C48 120.3(2) . . ?
C44 C43 C8 120.9(2) . . ?
C48 C43 C8 118.7(2) . . ?
C43 C44 C45 119.0(2) . . ?
C43 C44 C50 120.3(2) . . ?
C45 C44 C50 120.7(2) . . ?
C46 C45 C44 120.2(2) . . ?
C46 C45 H45 119.9 . . ?
C44 C45 H45 119.9 . . ?
O4 C46 C47 115.0(2) . . ?
O4 C46 C45 124.5(2) . . ?
C47 C46 C45 120.4(2) . . ?
C46 C47 C48 120.7(2) . . ?
C46 C47 H47 119.7 . . ?
C48 C47 H47 119.7 . . ?
C47 C48 C43 119.3(2) . . ?
C47 C48 C49 119.9(2) . . ?
C43 C48 C49 120.8(2) . . ?
C48 C49 H49A 109.5 . . ?
C48 C49 H49B 109.5 . . ?
H49A C49 H49B 109.5 . . ?
C48 C49 H49C 109.5 . . ?
H49A C49 H49C 109.5 . . ?
H49B C49 H49C 109.5 . . ?
C44 C50 H50A 109.5 . . ?
C44 C50 H50B 109.5 . . ?
H50A C50 H50B 109.5 . . ?
C44 C50 H50C 109.5 . . ?
H50A C50 H50C 109.5 . . ?
H50B C50 H50C 109.5 . . ?
O4 C51 H51A 109.5 . . ?
O4 C51 H51B 109.5 . . ?
H51A C51 H51B 109.5 . . ?
O4 C51 H51C 109.5 . . ?
H51A C51 H51C 109.5 . . ?
H51B C51 H51C 109.5 . . ?
C20 C52 C21 121.0(3) . . ?
C20 C52 H52 119.5 . . ?
C21 C52 H52 119.5 . . ?
C62 C61 C67 121.1(3) . 3_565 ?
C62 C61 H61 119.4 . . ?
C67 C61 H61 119.4 3_565 . ?
C61 C62 C63 121.9(3) . . ?
C61 C62 H62 119.0 . . ?
C63 C62 H62 119.0 . . ?
C64 C63 C68 118.7(3) . . ?
C64 C63 C62 122.9(3) . . ?
C68 C63 C62 118.5(2) . . ?
C65 C64 C63 121.1(3) . . ?
C65 C64 H64 119.5 . . ?
C63 C64 H64 119.5 . . ?
C64 C65 C66 120.7(3) . . ?
C64 C65 H65 119.7 . . ?
C66 C65 H65 119.7 . . ?
C65 C66 C67 120.5(3) . . ?
C65 C66 H66 119.8 . . ?
C67 C66 H66 119.8 . . ?
C66 C67 C68 118.9(3) . . ?
C66 C67 C61 122.4(3) . 3_565 ?
C68 C67 C61 118.7(2) . 3_565 ?
C67 C68 C63 120.2(2) . . ?
C67 C68 C68 120.1(3) . 3_565 ?
C63 C68 C68 119.7(3) . 3_565 ?
C72 C71 C78 118.8(3) . . ?
C72 C71 H71A 107.6 . . ?
C78 C71 H71A 107.6 . . ?
C72 C71 H71B 107.6 . . ?
C78 C71 H71B 107.6 . . ?
H71A C71 H71B 107.1 . . ?
C71 C72 C73 119.0(3) . . ?
C71 C72 H72A 107.6 . . ?
C73 C72 H72A 107.6 . . ?
C71 C72 H72B 107.6 . . ?
C73 C72 H72B 107.6 . . ?
H72A C72 H72B 107.0 . . ?
C74 C73 C72 116.1(4) . . ?
C74 C73 H73A 108.3 . . ?
C72 C73 H73A 108.3 . . ?
C74 C73 H73B 108.3 . . ?
C72 C73 H73B 108.3 . . ?
H73A C73 H73B 107.4 . . ?
C75 C74 C73 118.4(3) . . ?
C75 C74 H74A 107.7 . . ?
C73 C74 H74A 107.7 . . ?
C75 C74 H74B 107.7 . . ?
C73 C74 H74B 107.7 . . ?
H74A C74 H74B 107.1 . . ?
C74 C75 C76 119.0(3) . . ?
C74 C75 H75A 107.6 . . ?
C76 C75 H75A 107.6 . . ?
C74 C75 H75B 107.6 . . ?
C76 C75 H75B 107.6 . . ?
H75A C75 H75B 107.0 . . ?
C77 C76 C75 115.9(3) . . ?
C77 C76 H76A 108.3 . . ?
C75 C76 H76A 108.3 . . ?
C77 C76 H76B 108.3 . . ?
C75 C76 H76B 108.3 . . ?
H76A C76 H76B 107.4 . . ?
C76 C77 C78 115.6(4) . . ?
C76 C77 H77A 108.4 . . ?
C78 C77 H77A 108.4 . . ?
C76 C77 H77B 108.4 . . ?
C78 C77 H77B 108.4 . . ?
H77A C77 H77B 107.4 . . ?
C71 C78 C77 118.6(3) . . ?
C71 C78 H78A 107.7 . . ?
C77 C78 H78A 107.7 . . ?
C71 C78 H78B 107.7 . . ?
C77 C78 H78B 107.7 . . ?
H78A C78 H78B 107.1 . . ?
C72A C71A C78A 116.9(8) . . ?
C72A C71A H71A 108.1 . . ?
C78A C71A H71A 108.1 . . ?
C72A C71A H71B 108.1 . . ?
C78A C71A H71B 108.1 . . ?
H71A C71A H71B 107.3 . . ?
C71A C72A C73A 114.4(7) . . ?
C71A C72A H72A 108.7 . . ?
C73A C72A H72A 108.7 . . ?
C71A C72A H72B 108.7 . . ?
C73A C72A H72B 108.7 . . ?
H72A C72A H72B 107.6 . . ?
C74A C73A C72A 114.6(7) . . ?
C74A C73A H73A 108.6 . . ?
C72A C73A H73A 108.6 . . ?
C74A C73A H73B 108.6 . . ?
C72A C73A H73B 108.6 . . ?
H73A C73A H73B 107.6 . . ?
C73A C74A C75A 113.4(7) . . ?
C73A C74A H74A 108.9 . . ?
C75A C74A H74A 108.9 . . ?
C73A C74A H74B 108.9 . . ?
C75A C74A H74B 108.9 . . ?
H74A C74A H74B 107.7 . . ?
C74A C75A C76A 114.1(8) . . ?
C74A C75A H75A 108.7 . . ?
C76A C75A H75A 108.7 . . ?
C74A C75A H75B 108.7 . . ?
C76A C75A H75B 108.7 . . ?
H75A C75A H75B 107.6 . . ?
C75A C76A C77A 114.1(7) . . ?
C75A C76A H76A 108.7 . . ?
C77A C76A H76A 108.7 . . ?
C75A C76A H76B 108.7 . . ?
C77A C76A H76B 108.7 . . ?
H76A C76A H76B 107.6 . . ?
C78A C77A C76A 114.6(7) . . ?
C78A C77A H77A 108.6 . . ?
C76A C77A H77A 108.6 . . ?
C78A C77A H77B 108.6 . . ?
C76A C77A H77B 108.6 . . ?
H77A C77A H77B 107.6 . . ?
C71A C78A C77A 115.7(8) . . ?
C71A C78A H78A 108.4 . . ?
C77A C78A H78A 108.4 . . ?
C71A C78A H78B 108.4 . . ?
C77A C78A H78B 108.4 . . ?
H78A C78A H78B 107.4 . . ?

loop_
_geom_bond_atom_site_label_1
_geom_bond_atom_site_label_2
_geom_bond_distance
_geom_bond_site_symmetry_2
_geom_bond_publ_flag
O1 C20 1.385(3) . ?
O1 C24 1.404(3) . ?
O2 C33 1.376(3) . ?
O2 C28 1.396(3) . ?
O3 C37 1.378(3) . ?
O3 C42 1.413(4) . ?
O4 C46 1.374(3) . ?
O4 C51 1.404(3) . ?
C1 C2 1.386(3) . ?
C1 C11 1.409(3) . ?
C1 C17 1.495(3) . ?
C2 C3 1.385(3) . ?
C2 H2 0.9500 . ?
C3 C12 1.412(3) . ?
C3 C25 1.493(3) . ?
C4 C5 1.335(3) . ?
C4 C12 1.432(3) . ?
C4 H4 0.9500 . ?
C5 C13 1.435(3) . ?
C5 H5 0.9500 . ?
C6 C7 1.390(3) . ?
C6 C13 1.411(3) . ?
C6 C34 1.497(3) . ?
C7 C8 1.386(3) . ?
C7 H7 0.9500 . ?
C8 C14 1.408(3) . ?
C8 C43 1.496(3) . ?
C9 C10 1.346(3) . ?
C9 C14 1.432(3) . ?
C9 H9 0.9500 . ?
C10 C11 1.432(3) . ?
C10 H10 0.9500 . ?
C11 C16 1.426(3) . ?
C12 C16 1.419(3) . ?
C13 C15 1.418(3) . ?
C14 C15 1.421(3) . ?
C15 C16 1.436(3) . ?
C17 C18 1.397(3) . ?
C17 C21 1.406(3) . ?
C18 C19 1.398(3) . ?
C18 C23 1.497(4) . ?
C19 C20 1.366(4) . ?
C19 H19 0.9500 . ?
C20 C52 1.379(3) . ?
C21 C52 1.382(3) . ?
C21 C22 1.510(3) . ?
C22 H22A 0.9800 . ?
C22 H22B 0.9800 . ?
C22 H22C 0.9800 . ?
C23 H23A 0.9800 . ?
C23 H23B 0.9800 . ?
C23 H23C 0.9800 . ?
C24 H24A 0.9800 . ?
C24 H24B 0.9800 . ?
C24 H24C 0.9800 . ?
C25 C26 1.394(3) . ?
C25 C30 1.416(3) . ?
C26 C27 1.401(4) . ?
C26 C32 1.495(4) . ?
C27 C28 1.386(4) . ?
C27 H27 0.9500 . ?
C28 C29 1.354(4) . ?
C29 C30 1.379(4) . ?
C29 H29 0.9500 . ?
C30 C31 1.503(4) . ?
C31 H31A 0.9800 . ?
C31 H31B 0.9800 . ?
C31 H31C 0.9800 . ?
C32 H32A 0.9800 . ?
C32 H32B 0.9800 . ?
C32 H32C 0.9800 . ?
C33 H33A 0.9800 . ?
C33 H33B 0.9800 . ?
C33 H33C 0.9800 . ?
C34 C39 1.389(3) . ?
C34 C35 1.406(3) . ?
C35 C36 1.381(4) . ?
C35 C41 1.519(4) . ?
C36 C37 1.381(4) . ?
C36 H36 0.9500 . ?
C37 C38 1.386(4) . ?
C38 C39 1.408(4) . ?
C38 H38 0.9500 . ?
C39 C40 1.496(3) . ?
C40 H40A 0.9800 . ?
C40 H40B 0.9800 . ?
C40 H40C 0.9800 . ?
C41 H41A 0.9800 . ?
C41 H41B 0.9800 . ?
C41 H41C 0.9800 . ?
C42 H42A 0.9800 . ?
C42 H42B 0.9800 . ?
C42 H42C 0.9800 . ?
C43 C44 1.396(3) . ?
C43 C48 1.403(3) . ?
C44 C45 1.399(3) . ?
C44 C50 1.501(3) . ?
C45 C46 1.385(3) . ?
C45 H45 0.9500 . ?
C46 C47 1.375(3) . ?
C47 C48 1.385(3) . ?
C47 H47 0.9500 . ?
C48 C49 1.501(3) . ?
C49 H49A 0.9800 . ?
C49 H49B 0.9800 . ?
C49 H49C 0.9800 . ?
C50 H50A 0.9800 . ?
C50 H50B 0.9800 . ?
C50 H50C 0.9800 . ?
C51 H51A 0.9800 . ?
C51 H51B 0.9800 . ?
C51 H51C 0.9800 . ?
C52 H52 0.9500 . ?
C61 C62 1.342(4) . ?
C61 C67 1.435(4) 3_565 ?
C61 H61 0.9500 . ?
C62 C63 1.434(4) . ?
C62 H62 0.9500 . ?
C63 C64 1.396(4) . ?
C63 C68 1.417(4) . ?
C64 C65 1.371(4) . ?
C64 H64 0.9500 . ?
C65 C66 1.392(4) . ?
C65 H65 0.9500 . ?
C66 C67 1.394(4) . ?
C66 H66 0.9500 . ?
C67 C68 1.415(3) . ?
C67 C61 1.435(4) 3_565 ?
C68 C68 1.430(5) 3_565 ?
C71 C72 1.507(5) . ?
C71 C78 1.514(5) . ?
C71 H71A 0.9900 . ?
C71 H71B 0.9900 . ?
C72 C73 1.528(5) . ?
C72 H72A 0.9900 . ?
C72 H72B 0.9900 . ?
C73 C74 1.504(5) . ?
C73 H73A 0.9900 . ?
C73 H73B 0.9900 . ?
C74 C75 1.483(5) . ?
C74 H74A 0.9900 . ?
C74 H74B 0.9900 . ?
C75 C76 1.536(5) . ?
C75 H75A 0.9900 . ?
C75 H75B 0.9900 . ?
C76 C77 1.508(5) . ?
C76 H76A 0.9900 . ?
C76 H76B 0.9900 . ?
C77 C78 1.536(5) . ?
C77 H77A 0.9900 . ?
C77 H77B 0.9900 . ?
C78 H78A 0.9900 . ?
C78 H78B 0.9900 . ?
C71A C72A 1.497(8) . ?
C71A C78A 1.508(8) . ?
C71A H71A 0.9900 . ?
C71A H71B 0.9900 . ?
C72A C73A 1.520(8) . ?
C72A H72A 0.9900 . ?
C72A H72B 0.9900 . ?
C73A C74A 1.517(8) . ?
C73A H73A 0.9900 . ?
C73A H73B 0.9900 . ?
C74A C75A 1.522(8) . ?
C74A H74A 0.9900 . ?
C74A H74B 0.9900 . ?
C75A C76A 1.522(8) . ?
C75A H75A 0.9900 . ?
C75A H75B 0.9900 . ?
C76A C77A 1.525(8) . ?
C76A H76A 0.9900 . ?
C76A H76B 0.9900 . ?
C77A C78A 1.512(8) . ?
C77A H77A 0.9900 . ?
C77A H77B 0.9900 . ?
C78A H78A 0.9900 . ?
C78A H78B 0.9900 . ?

loop_
_geom_torsion_atom_site_label_1
_geom_torsion_atom_site_label_2
_geom_torsion_atom_site_label_3
_geom_torsion_atom_site_label_4
_geom_torsion
_geom_torsion_site_symmetry_1
_geom_torsion_site_symmetry_2
_geom_torsion_site_symmetry_3
_geom_torsion_site_symmetry_4
_geom_torsion_publ_flag
C11 C1 C2 C3 0.1(4) . . . . ?
C17 C1 C2 C3 -178.0(2) . . . . ?
C1 C2 C3 C12 -1.0(4) . . . . ?
C1 C2 C3 C25 175.6(2) . . . . ?
C12 C4 C5 C13 0.7(4) . . . . ?
C13 C6 C7 C8 -0.4(4) . . . . ?
C34 C6 C7 C8 177.1(2) . . . . ?
C6 C7 C8 C14 -0.3(3) . . . . ?
C6 C7 C8 C43 177.7(2) . . . . ?
C14 C9 C10 C11 0.7(3) . . . . ?
C2 C1 C11 C16 0.9(3) . . . . ?
C17 C1 C11 C16 179.0(2) . . . . ?
C2 C1 C11 C10 -179.5(2) . . . . ?
C17 C1 C11 C10 -1.4(3) . . . . ?
C9 C10 C11 C1 -179.7(2) . . . . ?
C9 C10 C11 C16 -0.1(3) . . . . ?
C2 C3 C12 C16 0.8(3) . . . . ?
C25 C3 C12 C16 -175.8(2) . . . . ?
C2 C3 C12 C4 -178.5(2) . . . . ?
C25 C3 C12 C4 4.9(3) . . . . ?
C5 C4 C12 C3 179.4(2) . . . . ?
C5 C4 C12 C16 0.1(3) . . . . ?
C7 C6 C13 C15 0.9(3) . . . . ?
C34 C6 C13 C15 -176.7(2) . . . . ?
C7 C6 C13 C5 179.8(2) . . . . ?
C34 C6 C13 C5 2.2(3) . . . . ?
C4 C5 C13 C6 -179.8(2) . . . . ?
C4 C5 C13 C15 -0.8(3) . . . . ?
C7 C8 C14 C15 0.5(3) . . . . ?
C43 C8 C14 C15 -177.5(2) . . . . ?
C7 C8 C14 C9 -179.8(2) . . . . ?
C43 C8 C14 C9 2.2(3) . . . . ?
C10 C9 C14 C8 179.4(2) . . . . ?
C10 C9 C14 C15 -0.9(3) . . . . ?
C6 C13 C15 C14 -0.7(3) . . . . ?
C5 C13 C15 C14 -179.7(2) . . . . ?
C6 C13 C15 C16 179.1(2) . . . . ?
C5 C13 C15 C16 0.2(3) . . . . ?
C8 C14 C15 C13 0.0(3) . . . . ?
C9 C14 C15 C13 -179.7(2) . . . . ?
C8 C14 C15 C16 -179.83(19) . . . . ?
C9 C14 C15 C16 0.5(3) . . . . ?
C3 C12 C16 C11 0.2(3) . . . . ?
C4 C12 C16 C11 179.5(2) . . . . ?
C3 C12 C16 C15 179.90(19) . . . . ?
C4 C12 C16 C15 -0.8(3) . . . . ?
C1 C11 C16 C12 -1.0(3) . . . . ?
C10 C11 C16 C12 179.4(2) . . . . ?
C1 C11 C16 C15 179.2(2) . . . . ?
C10 C11 C16 C15 -0.4(3) . . . . ?
C13 C15 C16 C12 0.6(3) . . . . ?
C14 C15 C16 C12 -179.6(2) . . . . ?
C13 C15 C16 C11 -179.6(2) . . . . ?
C14 C15 C16 C11 0.2(3) . . . . ?
C2 C1 C17 C18 -91.1(3) . . . . ?
C11 C1 C17 C18 90.9(3) . . . . ?
C2 C1 C17 C21 89.5(3) . . . . ?
C11 C1 C17 C21 -88.6(3) . . . . ?
C21 C17 C18 C19 0.7(3) . . . . ?
C1 C17 C18 C19 -178.7(2) . . . . ?
C21 C17 C18 C23 -179.6(2) . . . . ?
C1 C17 C18 C23 0.9(3) . . . . ?
C17 C18 C19 C20 0.1(4) . . . . ?
C23 C18 C19 C20 -179.5(2) . . . . ?
C18 C19 C20 C52 -1.3(4) . . . . ?
C18 C19 C20 O1 179.1(2) . . . . ?
C24 O1 C20 C19 -5.5(4) . . . . ?
C24 O1 C20 C52 174.9(2) . . . . ?
C18 C17 C21 C52 -0.4(3) . . . . ?
C1 C17 C21 C52 179.1(2) . . . . ?
C18 C17 C21 C22 -178.3(2) . . . . ?
C1 C17 C21 C22 1.2(3) . . . . ?
C2 C3 C25 C26 78.7(3) . . . . ?
C12 C3 C25 C26 -104.7(3) . . . . ?
C2 C3 C25 C30 -101.5(3) . . . . ?
C12 C3 C25 C30 75.0(3) . . . . ?
C30 C25 C26 C27 -0.2(3) . . . . ?
C3 C25 C26 C27 179.6(2) . . . . ?
C30 C25 C26 C32 179.7(2) . . . . ?
C3 C25 C26 C32 -0.5(3) . . . . ?
C25 C26 C27 C28 -0.9(4) . . . . ?
C32 C26 C27 C28 179.2(2) . . . . ?
C26 C27 C28 C29 0.9(4) . . . . ?
C26 C27 C28 O2 178.4(2) . . . . ?
C33 O2 C28 C29 -173.5(3) . . . . ?
C33 O2 C28 C27 8.9(4) . . . . ?
C27 C28 C29 C30 0.1(4) . . . . ?
O2 C28 C29 C30 -177.6(2) . . . . ?
C28 C29 C30 C25 -1.1(4) . . . . ?
C28 C29 C30 C31 176.0(2) . . . . ?
C26 C25 C30 C29 1.1(3) . . . . ?
C3 C25 C30 C29 -178.6(2) . . . . ?
C26 C25 C30 C31 -175.9(2) . . . . ?
C3 C25 C30 C31 4.4(3) . . . . ?
C7 C6 C34 C39 97.4(3) . . . . ?
C13 C6 C34 C39 -85.0(3) . . . . ?
C7 C6 C34 C35 -86.9(3) . . . . ?
C13 C6 C34 C35 90.7(3) . . . . ?
C39 C34 C35 C36 2.9(3) . . . . ?
C6 C34 C35 C36 -172.8(2) . . . . ?
C39 C34 C35 C41 -175.9(2) . . . . ?
C6 C34 C35 C41 8.4(3) . . . . ?
C34 C35 C36 C37 -1.3(4) . . . . ?
C41 C35 C36 C37 177.5(2) . . . . ?
C42 O3 C37 C36 -175.9(3) . . . . ?
C42 O3 C37 C38 6.7(4) . . . . ?
C35 C36 C37 O3 -178.4(2) . . . . ?
C35 C36 C37 C38 -0.9(4) . . . . ?
O3 C37 C38 C39 178.7(2) . . . . ?
C36 C37 C38 C39 1.4(4) . . . . ?
C35 C34 C39 C38 -2.3(3) . . . . ?
C6 C34 C39 C38 173.2(2) . . . . ?
C35 C34 C39 C40 175.2(2) . . . . ?
C6 C34 C39 C40 -9.2(3) . . . . ?
C37 C38 C39 C34 0.2(4) . . . . ?
C37 C38 C39 C40 -177.4(2) . . . . ?
C7 C8 C43 C44 97.9(3) . . . . ?
C14 C8 C43 C44 -84.1(3) . . . . ?
C7 C8 C43 C48 -84.5(3) . . . . ?
C14 C8 C43 C48 93.5(3) . . . . ?
C48 C43 C44 C45 -0.7(3) . . . . ?
C8 C43 C44 C45 176.8(2) . . . . ?
C48 C43 C44 C50 178.9(2) . . . . ?
C8 C43 C44 C50 -3.5(3) . . . . ?
C43 C44 C45 C46 -0.3(3) . . . . ?
C50 C44 C45 C46 -180.0(2) . . . . ?
C51 O4 C46 C47 -169.3(2) . . . . ?
C51 O4 C46 C45 12.4(3) . . . . ?
C44 C45 C46 O4 -179.8(2) . . . . ?
C44 C45 C46 C47 2.0(3) . . . . ?
O4 C46 C47 C48 178.9(2) . . . . ?
C45 C46 C47 C48 -2.8(4) . . . . ?
C46 C47 C48 C43 1.7(3) . . . . ?
C46 C47 C48 C49 -179.0(2) . . . . ?
C44 C43 C48 C47 0.0(3) . . . . ?
C8 C43 C48 C47 -177.5(2) . . . . ?
C44 C43 C48 C49 -179.3(2) . . . . ?
C8 C43 C48 C49 3.1(3) . . . . ?
C19 C20 C52 C21 1.7(4) . . . . ?
O1 C20 C52 C21 -178.7(2) . . . . ?
C17 C21 C52 C20 -0.8(4) . . . . ?
C22 C21 C52 C20 177.1(2) . . . . ?
C67 C61 C62 C63 -0.8(4) 3_565 . . . ?
C61 C62 C63 C64 179.8(2) . . . . ?
C61 C62 C63 C68 0.1(3) . . . . ?
C68 C63 C64 C65 -0.5(3) . . . . ?
C62 C63 C64 C65 179.8(2) . . . . ?
C63 C64 C65 C66 0.8(4) . . . . ?
C64 C65 C66 C67 -0.4(4) . . . . ?
C65 C66 C67 C68 -0.2(4) . . . . ?
C65 C66 C67 C61 179.6(2) . . . 3_565 ?
C66 C67 C68 C63 0.6(3) . . . . ?
C61 C67 C68 C63 -179.3(2) 3_565 . . . ?
C66 C67 C68 C68 179.0(2) . . . 3_565 ?
C61 C67 C68 C68 -0.9(4) 3_565 . . 3_565 ?
C64 C63 C68 C67 -0.2(3) . . . . ?
C62 C63 C68 C67 179.5(2) . . . . ?
C64 C63 C68 C68 -178.6(2) . . . 3_565 ?
C62 C63 C68 C68 1.1(4) . . . 3_565 ?
C78 C71 C72 C73 61.3(5) . . . . ?
C71 C72 C73 C74 42.2(5) . . . . ?
C72 C73 C74 C75 -99.3(5) . . . . ?
C73 C74 C75 C76 64.9(5) . . . . ?
C74 C75 C76 C77 -62.9(5) . . . . ?
C75 C76 C77 C78 99.5(4) . . . . ?
C72 C71 C78 C77 -58.7(5) . . . . ?
C76 C77 C78 C71 -47.7(5) . . . . ?
C78A C71A C72A C73A -63.8(18) . . . . ?
C71A C72A C73A C74A 104.6(12) . . . . ?
C72A C73A C74A C75A -48.0(18) . . . . ?
C73A C74A C75A C76A -67.2(19) . . . . ?
C74A C75A C76A C77A 72(2) . . . . ?
C75A C76A C77A C78A 40(2) . . . . ?
C72A C71A C78A C77A 66.6(18) . . . . ?
C76A C77A C78A C71A -103.1(14) . . . . ?
